data_7128482
loop_
_publ_author_name
'Toda, Yasunori'
'Shishido, Minoru'
'Aoki, Tatsuya'
'Sukegawa, Kimiya'
'Suga, Hiroyuki'

_publ_section_title
;
 Switchable synthesis of cyclic carbamates by carbon dioxide fixation at
 atmospheric pressure.
;
_journal_issue 54
_journal_name_full 'Chemical communications (Cambridge, England)'
_journal_page_first 6672
_journal_page_last 6675
_journal_paper_doi 10.1039/d1cc02493k
_journal_volume 57
_journal_year 2021
_chemical_absolute_configuration ad
_chemical_formula_sum 'C11 H12 Cl N O3'
_chemical_formula_weight 241.67
_space_group_crystal_system orthorhombic
_space_group_IT_number 19
_space_group_name_Hall 'P 2ac 2ab'
_space_group_name_H-M_alt 'P 21 21 21'
_atom_sites_solution_hydrogens geom
_atom_sites_solution_primary direct
_atom_sites_solution_secondary difmap
_audit_update_record
;
2021-05-11 deposited with the CCDC.	2021-06-09 downloaded from the CCDC.
;
_cell_angle_alpha 90
_cell_angle_beta 90
_cell_angle_gamma 90
_cell_formula_units_Z 4
_cell_length_a 9.0808(12)
_cell_length_b 10.5099(14)
_cell_length_c 11.7960(16)
_cell_measurement_reflns_used 69
_cell_measurement_temperature 93.(2)
_cell_measurement_theta_max 17.1842
_cell_measurement_theta_min 3.4208
_cell_volume 1125.8(3)
_computing_cell_refinement 'APEX2 v2010.11-3 (Bruker AXS)'
_computing_data_collection 'Bruker Instrument Service v2010.11.0.0'
_computing_data_reduction 'SAINT V7.68A (Bruker AXS, 2009)'
_computing_molecular_graphics 'XSHELL V6.3.1 (Bruker AXS)'
_computing_publication_material 'Generate Report (Bruker AXS)'
_computing_structure_refinement 'SHELXL-97 (Sheldrick, 2008)'
_computing_structure_solution 'SHELXS-97 (Sheldrick, 2008)'
_diffrn_ambient_temperature 93.(2)
_diffrn_detector_area_resol_mean 8.3333
_diffrn_measured_fraction_theta_full 0.997
_diffrn_measured_fraction_theta_max 0.997
_diffrn_measurement_device_type 'Bruker D8 goniometer'
_diffrn_measurement_method 'omega scans'
_diffrn_radiation_monochromator graphite
_diffrn_radiation_type MoK\a
_diffrn_radiation_wavelength 0.71073
_diffrn_reflns_av_R_equivalents 0.0964
_diffrn_reflns_av_sigmaI/netI 0.0939
_diffrn_reflns_limit_h_max 11
_diffrn_reflns_limit_h_min -11
_diffrn_reflns_limit_k_max 13
_diffrn_reflns_limit_k_min -13
_diffrn_reflns_limit_l_max 15
_diffrn_reflns_limit_l_min -15
_diffrn_reflns_number 13280
_diffrn_reflns_theta_full 27.99
_diffrn_reflns_theta_max 27.99
_diffrn_reflns_theta_min 2.60
_diffrn_source 'sealed tube'
_exptl_absorpt_coefficient_mu 0.330
_exptl_absorpt_correction_T_max 0.97
_exptl_absorpt_correction_T_min 0.88
_exptl_absorpt_correction_type multi-scan
_exptl_absorpt_process_details 'SADABS V2008/1 (Bruker AXS)'
_exptl_crystal_colour colourless
_exptl_crystal_density_diffrn 1.426
_exptl_crystal_density_method 'not measured'
_exptl_crystal_description block
_exptl_crystal_F_000 504
_exptl_crystal_size_max 0.250
_exptl_crystal_size_mid 0.140
_exptl_crystal_size_min 0.100
_refine_diff_density_max 0.182
_refine_diff_density_min -0.181
_refine_ls_abs_structure_details 'Flack H D (1983), Acta Cryst. A39, 876-881'
_refine_ls_abs_structure_Flack 0.02(11)
_refine_ls_extinction_coef 0.017(2)
_refine_ls_extinction_method SHELXL
_refine_ls_goodness_of_fit_ref 0.982
_refine_ls_hydrogen_treatment mixed
_refine_ls_matrix_type full
_refine_ls_number_parameters 147
_refine_ls_number_reflns 2688
_refine_ls_number_restraints 0
_refine_ls_restrained_S_all 0.982
_refine_ls_R_factor_all 0.1527
_refine_ls_R_factor_gt 0.0508
_refine_ls_shift/su_max 0.000
_refine_ls_shift/su_mean 0.000
_refine_ls_structure_factor_coef Fsqd
_refine_ls_weighting_details 'calc w=1/[\s^2^(Fo^2^)+(0.0308P)^2^+0.0000P] where P=(Fo^2^+2Fc^2^)/3'
_refine_ls_weighting_scheme calc
_refine_ls_wR_factor_gt 0.0754
_refine_ls_wR_factor_ref 0.1002
_reflns_number_gt 1219
_reflns_number_total 2688
_reflns_threshold_expression >2sigma(I)
_cod_data_source_file d1cc02493k2.cif
_cod_data_source_block I
_cod_depositor_comments 'Adding full bibliography for 7128482.cif.'
_cod_database_code 7128482

loop_
_space_group_symop_operation_xyz
'x, y, z'
'x+1/2, -y+1/2, -z'
'-x, y+1/2, -z+1/2'
'-x+1/2, -y, z+1/2'

loop_
_atom_site_type_symbol
_atom_site_label
_atom_site_fract_x
_atom_site_fract_y
_atom_site_fract_z
_atom_site_U_iso_or_equiv
_atom_site_adp_type
_atom_site_calc_flag
_atom_site_refinement_flags
_atom_site_occupancy
_atom_site_disorder_assembly
_atom_site_disorder_group
Cl Cl1 0.94299(13) 0.28050(9) 0.34222(9) 0.0827(4) Uani d . 1 . .
O O1 0.6998(3) 0.8987(2) 0.2350(2) 0.0752(9) Uani d . 1 . .
H H1 0.7378 0.9501 0.1891 0.113 Uiso calc R 1 . .
O O2 0.6701(3) 1.0329(2) 0.4519(2) 0.0622(8) Uani d . 1 . .
O O3 0.7245(3) 0.9019(2) 0.5904(2) 0.0635(8) Uani d . 1 . .
N N1 0.5749(3) 0.8292(2) 0.4524(2) 0.0438(7) Uani d . 1 . .
C C1 0.8307(4) 0.4041(4) 0.3887(3) 0.0530(10) Uani d . 1 . .
C C2 0.7253(4) 0.3816(3) 0.4697(3) 0.0606(11) Uani d . 1 . .
H H2 0.7126 0.2987 0.5002 0.073 Uiso calc R 1 . .
C C3 0.6383(4) 0.4807(3) 0.5060(3) 0.0569(11) Uani d . 1 . .
H H3 0.565 0.4654 0.5618 0.068 Uiso calc R 1 . .
C C4 0.6554(4) 0.6030(3) 0.4626(3) 0.0457(9) Uani d . 1 . .
C C5 0.5565(4) 0.7072(3) 0.5085(3) 0.0535(9) Uani d . 1 . .
H H5A 0.4526 0.6799 0.5005 0.064 Uiso calc R 1 . .
H H5B 0.5767 0.718 0.5904 0.064 Uiso calc R 1 . .
C C6 0.4945(4) 0.8475(3) 0.3470(3) 0.0590(10) Uani d . 1 . .
H H6A 0.3914 0.8716 0.3639 0.071 Uiso calc R 1 . .
H H6B 0.4932 0.767 0.3035 0.071 Uiso calc R 1 . .
C C7 0.5666(4) 0.9503(3) 0.2775(3) 0.0580(10) Uani d . 1 . .
H H7 0.5008 0.9736 0.2127 0.07 Uiso calc R 1 . .
C C8 0.5907(4) 1.0639(3) 0.3500(3) 0.0653(11) Uani d . 1 . .
H H8A 0.6467 1.1284 0.3067 0.078 Uiso calc R 1 . .
H H8B 0.4943 1.1013 0.3705 0.078 Uiso calc R 1 . .
C C9 0.6573(4) 0.9186(3) 0.5014(3) 0.0485(9) Uani d . 1 . .
C C10 0.7614(4) 0.6221(3) 0.3812(3) 0.0472(9) Uani d . 1 . .
H H10 0.7746 0.7047 0.3502 0.057 Uiso calc R 1 . .
C C11 0.8495(4) 0.5228(3) 0.3433(3) 0.0524(9) Uani d . 1 . .
H H11 0.9219 0.5371 0.2865 0.063 Uiso calc R 1 . .

loop_
_atom_site_aniso_label
_atom_site_aniso_U_11
_atom_site_aniso_U_22
_atom_site_aniso_U_33
_atom_site_aniso_U_12
_atom_site_aniso_U_13
_atom_site_aniso_U_23
Cl1 0.0988(8) 0.0647(6) 0.0845(7) 0.0221(6) -0.0005(7) -0.0039(6)
O1 0.085(2) 0.0749(19) 0.0659(19) 0.0180(17) 0.0322(15) 0.0188(15)
O2 0.0809(19) 0.0424(14) 0.0632(17) -0.0087(14) -0.0134(15) 0.0004(13)
O3 0.0644(18) 0.0686(18) 0.0576(16) -0.0019(14) -0.0194(15) -0.0017(15)
N1 0.0493(18) 0.0437(17) 0.0384(16) -0.0055(15) -0.0036(14) 0.0020(14)
C1 0.057(3) 0.050(2) 0.052(2) 0.003(2) -0.004(2) -0.0012(19)
C2 0.086(3) 0.045(2) 0.051(2) -0.004(2) 0.001(2) 0.0049(19)
C3 0.073(3) 0.052(2) 0.045(2) -0.013(2) 0.005(2) 0.006(2)
C4 0.050(2) 0.043(2) 0.044(2) -0.013(2) -0.0092(19) 0.0047(18)
C5 0.064(2) 0.049(2) 0.047(2) -0.010(2) 0.009(2) 0.0009(19)
C6 0.058(2) 0.073(2) 0.046(2) -0.006(2) -0.011(2) -0.0004(19)
C7 0.058(3) 0.070(3) 0.045(2) 0.009(3) -0.002(2) 0.008(2)
C8 0.079(3) 0.057(2) 0.060(2) 0.012(2) -0.004(2) 0.010(2)
C9 0.049(2) 0.049(2) 0.048(2) 0.003(2) 0.003(2) -0.002(2)
C10 0.050(2) 0.045(2) 0.046(2) -0.0057(19) -0.0001(18) 0.0037(17)
C11 0.052(2) 0.054(2) 0.051(2) -0.001(2) 0.001(2) 0.002(2)

loop_
_atom_type_symbol
_atom_type_description
_atom_type_scat_dispersion_real
_atom_type_scat_dispersion_imag
_atom_type_scat_source
C C 0.0033 0.0016 'International Tables Vol C Tables 4.2.6.8 and 6.1.1.4'
H H 0.0000 0.0000 'International Tables Vol C Tables 4.2.6.8 and 6.1.1.4'
N N 0.0061 0.0033 'International Tables Vol C Tables 4.2.6.8 and 6.1.1.4'
O O 0.0106 0.0060 'International Tables Vol C Tables 4.2.6.8 and 6.1.1.4'
Cl Cl 0.1484 0.1585 'International Tables Vol C Tables 4.2.6.8 and 6.1.1.4'

loop_
_geom_angle_atom_site_label_1
_geom_angle_atom_site_label_2
_geom_angle_atom_site_label_3
_geom_angle_site_symmetry_1
_geom_angle_site_symmetry_3
_geom_angle
_geom_angle_publ_flag
C7 O1 H1 . . 109.5 ?
C9 O2 C8 . . 121.5(3) ?
C9 N1 C5 . . 119.3(3) ?
C9 N1 C6 . . 124.0(3) ?
C5 N1 C6 . . 116.6(3) ?
C11 C1 C2 . . 121.1(4) ?
C11 C1 Cl1 . . 119.0(3) ?
C2 C1 Cl1 . . 119.9(3) ?
C1 C2 C3 . . 119.1(3) ?
C1 C2 H2 . . 120.5 ?
C3 C2 H2 . . 120.5 ?
C2 C3 C4 . . 121.4(4) ?
C2 C3 H3 . . 119.3 ?
C4 C3 H3 . . 119.3 ?
C10 C4 C3 . . 118.0(4) ?
C10 C4 C5 . . 124.0(3) ?
C3 C4 C5 . . 118.0(3) ?
N1 C5 C4 . . 114.0(3) ?
N1 C5 H5A . . 108.8 ?
C4 C5 H5A . . 108.8 ?
N1 C5 H5B . . 108.8 ?
C4 C5 H5B . . 108.8 ?
H5A C5 H5B . . 107.6 ?
N1 C6 C7 . . 110.0(3) ?
N1 C6 H6A . . 109.7 ?
C7 C6 H6A . . 109.7 ?
N1 C6 H6B . . 109.7 ?
C7 C6 H6B . . 109.7 ?
H6A C6 H6B . . 108.2 ?
O1 C7 C8 . . 112.7(3) ?
O1 C7 C6 . . 106.8(3) ?
C8 C7 C6 . . 109.1(3) ?
O1 C7 H7 . . 109.4 ?
C8 C7 H7 . . 109.4 ?
C6 C7 H7 . . 109.4 ?
O2 C8 C7 . . 111.9(3) ?
O2 C8 H8A . . 109.2 ?
C7 C8 H8A . . 109.2 ?
O2 C8 H8B . . 109.2 ?
C7 C8 H8B . . 109.2 ?
H8A C8 H8B . . 107.9 ?
O3 C9 N1 . . 123.3(3) ?
O3 C9 O2 . . 117.2(4) ?
N1 C9 O2 . . 119.5(3) ?
C4 C10 C11 . . 121.3(3) ?
C4 C10 H10 . . 119.4 ?
C11 C10 H10 . . 119.4 ?
C1 C11 C10 . . 119.1(3) ?
C1 C11 H11 . . 120.4 ?
C10 C11 H11 . . 120.4 ?

loop_
_geom_bond_atom_site_label_1
_geom_bond_atom_site_label_2
_geom_bond_site_symmetry_2
_geom_bond_distance
_geom_bond_publ_flag
Cl1 C1 . 1.740(4) ?
O1 C7 . 1.417(4) ?
O1 H1 . 0.84 ?
O2 C9 . 1.341(4) ?
O2 C8 . 1.439(4) ?
O3 C9 . 1.227(4) ?
N1 C9 . 1.332(4) ?
N1 C5 . 1.453(3) ?
N1 C6 . 1.454(4) ?
C1 C11 . 1.369(4) ?
C1 C2 . 1.373(4) ?
C2 C3 . 1.376(4) ?
C2 H2 . 0.95 ?
C3 C4 . 1.392(4) ?
C3 H3 . 0.95 ?
C4 C10 . 1.375(4) ?
C4 C5 . 1.516(4) ?
C5 H5A . 0.99 ?
C5 H5B . 0.99 ?
C6 C7 . 1.506(4) ?
C6 H6A . 0.99 ?
C6 H6B . 0.99 ?
C7 C8 . 1.484(5) ?
C7 H7 . 1.0 ?
C8 H8A . 0.99 ?
C8 H8B . 0.99 ?
C10 C11 . 1.389(4) ?
C10 H10 . 0.95 ?
C11 H11 . 0.95 ?
